data_1558405
loop_
_publ_author_name
'Falaise, Cl\'ement'
'Ivanov, Anton A.'
'Molard, Yann'
'Amela Cortes, Maria'
'Shestopalov, Michael A.'
'Haouas, Mohamed'
'Cadot, Emmanuel'
'Cordier, St\'ephane'

_publ_section_title
;
 From supramolecular to solid state chemistry: crystal engineering of
 luminescent materials by trapping molecular clusters in an
 aluminium-based host matrix
;
_journal_issue 9
_journal_name_full 'Materials Horizons'
_journal_page_first 2399
_journal_page_last 2406
_journal_paper_doi 10.1039/D0MH00637H
_journal_volume 7
_journal_year 2020
_chemical_formula_moiety 'Br8 Cl6 Mo6, Al13 O40, 4(Cl), 2(C48 H56 O40)'
_chemical_formula_sum 'C96 H112 Al13 Br8 Cl10 Mo6 O120'
_chemical_formula_weight 5106.01
_space_group_crystal_system hexagonal
_space_group_IT_number 180
_space_group_name_Hall 'P 62 2 (0 0 4)'
_space_group_name_H-M_alt 'P 62 2 2'
_atom_sites_solution_hydrogens geom
_atom_sites_solution_primary dual
_audit_creation_date 2020-03-01
_audit_creation_method
;
Olex2 1.2
(compiled 2018.05.29 svn.r3508 for OlexSys, GUI svn.r5506)
;
_audit_update_record
;
2020-03-02 deposited with the CCDC.	2020-06-22 downloaded from the CCDC.
;
_cell_angle_alpha 90
_cell_angle_beta 90
_cell_angle_gamma 120
_cell_formula_units_Z 3
_cell_length_a 19.805(2)
_cell_length_b 19.805
_cell_length_c 57.843(7)
_cell_measurement_reflns_used 9121
_cell_measurement_temperature 200(2)
_cell_measurement_theta_max 25.16
_cell_measurement_theta_min 2.40
_cell_volume 19649(3)
_computing_molecular_graphics 'Olex2 (Dolomanov et al., 2009)'
_computing_publication_material 'Olex2 (Dolomanov et al., 2009)'
_computing_structure_refinement 'ShelXL (Sheldrick, 2015)'
_computing_structure_solution 'ShelXT (Sheldrick, 2015)'
_diffrn_ambient_temperature 200(2)
_diffrn_measured_fraction_theta_full 0.997
_diffrn_measured_fraction_theta_max 0.997
_diffrn_measurement_device_type 'bruker D8 Advance'
_diffrn_radiation_type MoK\a
_diffrn_radiation_wavelength 0.71073
_diffrn_reflns_av_R_equivalents 0.1000
_diffrn_reflns_av_unetI/netI 0.0613
_diffrn_reflns_Laue_measured_fraction_full 0.997
_diffrn_reflns_Laue_measured_fraction_max 0.997
_diffrn_reflns_limit_h_max 25
_diffrn_reflns_limit_h_min -25
_diffrn_reflns_limit_k_max 24
_diffrn_reflns_limit_k_min -25
_diffrn_reflns_limit_l_max 66
_diffrn_reflns_limit_l_min -75
_diffrn_reflns_number 190540
_diffrn_reflns_point_group_measured_fraction_full 0.998
_diffrn_reflns_point_group_measured_fraction_max 0.999
_diffrn_reflns_theta_full 25.242
_diffrn_reflns_theta_max 27.485
_diffrn_reflns_theta_min 2.949
_exptl_absorpt_coefficient_mu 1.723
_exptl_absorpt_correction_T_max 0.7456
_exptl_absorpt_correction_T_min 0.5796
_exptl_absorpt_correction_type multi-scan
_exptl_absorpt_process_details SADABS
_exptl_crystal_colour orange
_exptl_crystal_colour_primary orange
_exptl_crystal_density_diffrn 1.295
_exptl_crystal_description block
_exptl_crystal_F_000 7557
_exptl_crystal_size_max 0.2
_exptl_crystal_size_mid 0.2
_exptl_crystal_size_min 0.15
_refine_diff_density_max 1.825
_refine_diff_density_min -0.932
_refine_diff_density_rms 0.191
_refine_ls_abs_structure_details
;
 Refined as an inversion twin.
;
_refine_ls_abs_structure_Flack 0.26(2)
_refine_ls_extinction_method none
_refine_ls_goodness_of_fit_ref 1.022
_refine_ls_hydrogen_treatment constr
_refine_ls_matrix_type full
_refine_ls_number_parameters 321
_refine_ls_number_reflns 15048
_refine_ls_number_restraints 29
_refine_ls_restrained_S_all 1.028
_refine_ls_R_factor_all 0.1333
_refine_ls_R_factor_gt 0.0920
_refine_ls_shift/su_max 0.000
_refine_ls_shift/su_mean 0.000
_refine_ls_structure_factor_coef Fsqd
_refine_ls_weighting_details 'w=1/[\s^2^(Fo^2^)+(0.1640P)^2^+134.1367P] where P=(Fo^2^+2Fc^2^)/3'
_refine_ls_weighting_scheme calc
_refine_ls_wR_factor_gt 0.2458
_refine_ls_wR_factor_ref 0.2923
_reflns_Friedel_coverage 0.750
_reflns_Friedel_fraction_full 1.000
_reflns_Friedel_fraction_max 1.000
_reflns_number_gt 10066
_reflns_number_total 15048
_reflns_threshold_expression 'I > 2\s(I)'
_cod_data_source_file d0mh00637h2.cif
_cod_data_source_block job_sq
_cod_depositor_comments
;Adding full bibliography for 1558402--1558407.cif.

 Adding full bibliography for 1558402--1558407.cif.
;
_cod_original_cell_volume 19649(5)
_cod_original_sg_symbol_Hall 'P 62 2c (0 0 1)'
_cod_database_code 1558405
_shelx_shelxl_version_number 2018/3
_shelx_space_group_comment
;
The symmetry employed for this shelxl refinement is uniquely defined
by the following loop, which should always be used as a source of
symmetry information in preference to the above space-group names.
They are only intended as comments.
;
_shelx_estimated_absorpt_t_max 0.782
_shelx_estimated_absorpt_t_min 0.724
_olex2_refinement_description
;
1. Twinned data refinement
 Scales: 0.74(2)
 0.26(2)
2. Fixed Uiso
 At 1.2 times of:
  All C(H) groups, All C(H,H) groups
3. Restrained distances
 O16A-C17A
 1.45 with sigma of 0.004
 C24A-C17A
 1.45 with sigma of 0.004
 C2A-C3A
 1.45 with sigma of 0.004
 C4A-C3A
 1.45 with sigma of 0.004
 C24A-O16A
 2.4 with sigma of 0.004
4. Uiso/Uaniso restraints and constraints
Uanis(O16A) \\sim Ueq: with sigma of 0.01 and sigma for terminal atoms of 0.02
Uanis(O8) \\sim Ueq, Uanis(O10) \\sim Ueq, Uanis(O3) \\sim Ueq: with sigma of
0.005 and sigma for terminal atoms of 0.01
Uanis(C5A) = Uanis(C1A) = Uanis(C2A) = Uanis(C3A) = Uanis(C6A) = Uanis(C7A) =
Uanis(C4A) = Uanis(C8A) = Uanis(C9A) = Uanis(C10A) = Uanis(C11A) = Uanis(C12A)
= Uanis(C13A) = Uanis(C14A) = Uanis(C18A) = Uanis(C20A) = Uanis(C19A) =
Uanis(C15A) = Uanis(C16A) = Uanis(C21A) = Uanis(C22A) = Uanis(C23A) =
Uanis(C24A) = Uanis(C17A)
Uanis(O16A) = Uanis(O17A) = Uanis(O13A) = Uanis(O10A) = Uanis(O5A) = Uanis(O2A)
= Uanis(O1A) = Uanis(O3A) = Uanis(O4A) = Uanis(O6A) = Uanis(O7A) = Uanis(O8A) =
Uanis(O11A) = Uanis(O14A) = Uanis(O15A) = Uanis(O18A) = Uanis(O19A) =
Uanis(O20A) = Uanis(O12A) = Uanis(O9A)
5.a Ternary CH refined with riding coordinates:
 C15A(H15A), C19A(H19A), C22A(H22A), C16A(H16A), C5A(H5A), C2A(H2A),
 C24A(H24A), C12A(H12A), C9A(H9A), C6A(H6A), C11A(H11A), C4A(H4A), C1A(H1A),
 C23A(H23A), C14A(H14A), C21A(H21A), C8A(H8A), C10A(H10A), C3A(H3A), C18A(H18A)
5.b Secondary CH2 refined with riding coordinates:
 C7A(H7AA,H7AB), C13A(H13A,H13B), C20A(H20A,H20B), C17A(H17A,H17B)
;
_olex2_submission_special_instructions 'No special instructions were received'

loop_
_space_group_symop_operation_xyz
'x, y, z'
'-y, x-y, z+2/3'
'-x+y, -x, z+1/3'
'-x, -y, z'
'y, -x+y, z+2/3'
'x-y, x, z+1/3'
'y, x, -z+2/3'
'x-y, -y, -z'
'-x, -x+y, -z+1/3'
'-y, -x, -z+2/3'
'-x+y, y, -z'
'x, x-y, -z+1/3'

loop_
_atom_site_label
_atom_site_type_symbol
_atom_site_fract_x
_atom_site_fract_y
_atom_site_fract_z
_atom_site_U_iso_or_equiv
_atom_site_adp_type
_atom_site_occupancy
_atom_site_site_symmetry_order
_atom_site_calc_flag
_atom_site_refinement_flags_posn
_atom_site_refinement_flags_adp
_atom_site_refinement_flags_occupancy
_atom_site_disorder_assembly
_atom_site_disorder_group
Mo1 Mo 0.44553(6) -0.10894(12) 0.000000 0.0420(4) Uani 1 2 d S T P . .
Mo2 Mo 0.43432(8) 0.00015(10) 0.02273(2) 0.0479(4) Uani 1 1 d . . . . .
Br1 Br 0.31499(10) -0.10798(14) -0.00021(3) 0.0697(6) Uani 1 1 d . . . . .
Br2 Br 0.44566(10) -0.10855(12) 0.04508(2) 0.0534(4) Uani 1 1 d . . . . .
Al1 Al 0.1778(3) 0.0383(4) 0.14879(7) 0.0543(14) Uani 1 1 d . . . . .
Cl2 Cl 0.3721(2) -0.2558(5) 0.000000 0.107(3) Uani 1 2 d S T P . .
Al2 Al 0.0582(3) -0.1281(4) 0.14940(7) 0.0556(14) Uani 1 1 d . . . . .
Cl3 Cl 0.1923(4) 0.2454(4) 0.11255(10) 0.0932(18) Uani 1 1 d . . . . .
Al4 Al 0.0589(2) -0.0224(3) 0.11404(6) 0.0514(14) Uani 1 1 d . . . . .
Cl1 Cl 0.3482(3) -0.0010(4) 0.05265(6) 0.0648(13) Uani 1 1 d . . . . .
Al3 Al 0.000000 0.000000 0.166667 0.044(2) Uani 1 4 d S T P . .
O2 O 0.2908(7) 0.0900(11) 0.14386(19) 0.081(5) Uani 1 1 d . . . . .
O14A O 0.5070(9) 0.0801(10) 0.1269(2) 0.0772(10) Uani 1 1 d . . . . .
O6A O 0.8222(9) 0.1961(10) 0.0672(2) 0.0772(10) Uani 1 1 d . . . . .
O9 O 0.0633(6) -0.0306(8) 0.07945(18) 0.054(3) Uani 1 1 d . . . . .
O10 O 0.0614(4) -0.0247(6) 0.14834(13) 0.034(2) Uani 1 1 d . U . . .
O12A O 0.5796(9) 0.2840(10) 0.1119(2) 0.0772(10) Uani 1 1 d . . . . .
O20A O 0.4048(9) 0.1912(10) 0.0764(2) 0.0772(10) Uani 1 1 d . . . . .
O7 O 0.0724(9) -0.2207(9) 0.1457(3) 0.096(6) Uani 1 1 d . . . . .
O6 O -0.0483(6) -0.0672(7) 0.11146(16) 0.058(3) Uani 1 1 d . . . . .
O1A O 0.8883(9) 0.1987(10) -0.0069(2) 0.0772(10) Uani 1 1 d . . . . .
O18A O 0.2570(9) 0.0805(10) 0.0814(2) 0.0772(10) Uani 1 1 d . . . . .
O7A O 0.7843(9) 0.0817(10) 0.0998(2) 0.0772(10) Uani 1 1 d . . . . .
O11A O 0.6233(8) 0.1961(10) 0.1015(2) 0.0772(10) Uani 1 1 d . . . . .
C15A C 0.5113(12) 0.1479(14) 0.1232(3) 0.0708(11) Uani 1 1 d . . . . .
H15A H 0.488797 0.157878 0.137367 0.085 Uiso 1 1 calc R . . . .
O8 O 0.0580(6) -0.1167(7) 0.11768(15) 0.049(2) Uani 1 1 d . U . . .
O3 O 0.1620(6) 0.0380(7) 0.11832(14) 0.046(2) Uani 1 1 d . U . . .
O3A O 0.9196(9) 0.0923(10) 0.0115(2) 0.0772(10) Uani 1 1 d . . . . .
O15A O 0.3689(9) 0.0692(10) 0.1069(2) 0.0772(10) Uani 1 1 d . . . . .
O4A O 0.8447(9) 0.0715(10) 0.0557(2) 0.0772(10) Uani 1 1 d . . . . .
O9A O 0.8348(9) 0.2847(10) 0.0969(2) 0.0772(10) Uani 1 1 d . . . . .
O19A O 0.2031(9) 0.0716(10) 0.0341(2) 0.0772(10) Uani 1 1 d . . . . .
O17A O 0.3725(9) 0.2900(10) 0.0640(2) 0.0772(10) Uani 1 1 d . . . . .
O4 O 0.1655(7) -0.0621(10) 0.14915(18) 0.068(4) Uani 1 1 d . . . . .
O2A O 0.9694(8) 0.2838(10) 0.0222(2) 0.0772(10) Uani 1 1 d . . . . .
C19A C 0.4582(12) 0.2093(14) 0.0968(3) 0.0708(11) Uani 1 1 d . . . . .
H19A H 0.434158 0.223241 0.109785 0.085 Uiso 1 1 calc R . . . .
C22A C 0.2754(12) 0.1477(14) 0.0684(3) 0.0708(11) Uani 1 1 d . . . . .
H22A H 0.236641 0.164310 0.072303 0.085 Uiso 1 1 calc R . . . .
O8A O 0.6414(9) 0.0709(10) 0.1163(2) 0.0772(10) Uani 1 1 d . . . . .
C16A C 0.4456(12) 0.1308(14) 0.1021(3) 0.0708(11) Uani 1 1 d . . . . .
H16A H 0.463660 0.114229 0.088195 0.085 Uiso 1 1 calc R . . . .
C5A C 0.8849(12) 0.2076(14) 0.0536(3) 0.0708(11) Uani 1 1 d . . . . .
H5A H 0.931732 0.223029 0.063486 0.085 Uiso 1 1 calc R . . . .
C2A C 0.9588(12) 0.2187(11) 0.0107(3) 0.0708(11) Uani 1 1 d D . . . .
H2A H 1.007074 0.228792 0.002286 0.085 Uiso 1 1 calc R . . . .
C24A C 0.3764(10) 0.2730(8) 0.0401(3) 0.0708(11) Uani 1 1 d D . . . .
H24A H 0.420136 0.262294 0.037505 0.085 Uiso 1 1 calc R . . . .
O5A O 0.9972(9) 0.3756(10) 0.0635(2) 0.0772(10) Uani 1 1 d . . . . .
C12A C 0.7627(12) 0.2824(14) 0.0921(3) 0.0708(11) Uani 1 1 d . . . . .
H12A H 0.751402 0.273459 0.075128 0.085 Uiso 1 1 calc R . . . .
C9A C 0.7778(12) 0.1360(14) 0.1046(3) 0.0708(11) Uani 1 1 d . . . . .
H9A H 0.793029 0.146144 0.121309 0.085 Uiso 1 1 calc R . . . .
C6A C 0.8988(12) 0.2795(14) 0.0375(3) 0.0708(11) Uani 1 1 d . . . . .
H6A H 0.852231 0.270970 0.028406 0.085 Uiso 1 1 calc R . . . .
C11A C 0.6970(12) 0.2065(14) 0.1064(3) 0.0708(11) Uani 1 1 d . . . . .
H11A H 0.706870 0.219855 0.123236 0.085 Uiso 1 1 calc R . . . .
O5 O 0.0474(5) -0.1369(7) 0.18172(15) 0.041(2) Uani 1 1 d . . . . .
C4A C 0.8635(10) 0.1314(14) 0.0404(3) 0.0708(11) Uani 1 1 d D . . . .
H4A H 0.817286 0.117472 0.030355 0.085 Uiso 1 1 calc R . . . .
O1 O 0.1850(6) 0.1306(6) 0.15198(14) 0.044(2) Uani 1 1 d . . . . .
C1A C 0.9048(13) 0.2137(14) -0.0320(3) 0.0708(11) Uani 1 1 d . . . . .
H1A H 0.961040 0.229858 -0.034053 0.085 Uiso 1 1 calc R . . . .
C23A C 0.2817(12) 0.1466(14) 0.0425(3) 0.0708(11) Uani 1 1 d . . . . .
H23A H 0.322708 0.132103 0.039854 0.085 Uiso 1 1 calc R . . . .
C14A C 0.5885(12) 0.2252(14) 0.1188(3) 0.0708(11) Uani 1 1 d . . . . .
H14A H 0.620837 0.240550 0.133189 0.085 Uiso 1 1 calc R . . . .
C21A C 0.3487(12) 0.2051(14) 0.0764(3) 0.0708(11) Uani 1 1 d . . . . .
H21A H 0.340399 0.212174 0.093103 0.085 Uiso 1 1 calc R . . . .
C8A C 0.8356(12) 0.2126(14) 0.0922(3) 0.0708(11) Uani 1 1 d . . . . .
H8A H 0.889389 0.222771 0.095641 0.085 Uiso 1 1 calc R . . . .
C7A C 0.9425(12) 0.3555(14) 0.0482(3) 0.0708(11) Uani 1 1 d . . . . .
H7AA H 0.965966 0.393293 0.035381 0.085 Uiso 1 1 calc R . . . .
H7AB H 0.903217 0.365964 0.055421 0.085 Uiso 1 1 calc R . . . .
C10A C 0.6949(12) 0.1335(14) 0.1033(3) 0.0708(11) Uani 1 1 d . . . . .
H10A H 0.677368 0.118480 0.086970 0.085 Uiso 1 1 calc R . . . .
C3A C 0.9306(10) 0.1516(11) 0.0258(3) 0.0708(11) Uani 1 1 d D . . . .
H3A H 0.974734 0.161618 0.036310 0.085 Uiso 1 1 calc R . . . .
C13A C 0.7781(12) 0.3607(14) 0.0981(3) 0.0708(11) Uani 1 1 d . . . . .
H13A H 0.726824 0.357407 0.099853 0.085 Uiso 1 1 calc R . . . .
H13B H 0.802702 0.372866 0.113597 0.085 Uiso 1 1 calc R . . . .
C18A C 0.5455(12) 0.2795(14) 0.0945(3) 0.0708(11) Uani 1 1 d . . . . .
H18A H 0.570168 0.262963 0.082334 0.085 Uiso 1 1 calc R . . . .
O13A O 0.5245(8) 0.3791(10) 0.1034(2) 0.0772(10) Uani 1 1 d . . . . .
C20A C 0.5404(12) 0.3419(14) 0.0847(3) 0.0708(11) Uani 1 1 d . . . . .
H20A H 0.498056 0.322468 0.073129 0.085 Uiso 1 1 calc R . . . .
H20B H 0.590097 0.378935 0.077075 0.085 Uiso 1 1 calc R . . . .
C17A C 0.3959(8) 0.3486(8) 0.0308(3) 0.0708(11) Uani 1 1 d D . . . .
H17A H 0.398647 0.347042 0.013719 0.085 Uiso 1 1 calc R . . . .
H17B H 0.354217 0.360208 0.034830 0.085 Uiso 1 1 calc R . . . .
O10A O 0.8203(8) 0.4205(10) 0.0850(2) 0.0772(10) Uani 1 1 d . . . . .
O16A O 0.4696(7) 0.4101(8) 0.0396(2) 0.0772(10) Uani 1 1 d D U . . .

loop_
_atom_site_aniso_label
_atom_site_aniso_U_11
_atom_site_aniso_U_22
_atom_site_aniso_U_33
_atom_site_aniso_U_23
_atom_site_aniso_U_13
_atom_site_aniso_U_12
Mo1 0.0420(6) 0.0710(12) 0.0227(6) 0.000 -0.0018(5) 0.0355(6)
Mo2 0.0467(7) 0.0911(11) 0.0202(5) 0.0014(6) 0.0025(5) 0.0453(8)
Br1 0.0513(9) 0.1250(18) 0.0307(7) 0.0050(9) -0.0019(7) 0.0426(11)
Br2 0.0489(9) 0.0839(12) 0.0334(7) 0.0066(7) -0.0003(6) 0.0377(9)
Al1 0.047(3) 0.092(4) 0.0149(16) 0.000(2) 0.0016(17) 0.028(3)
Cl2 0.156(8) 0.048(4) 0.080(5) 0.000 -0.020(5) 0.024(2)
Al2 0.039(2) 0.100(4) 0.0258(19) -0.007(2) -0.0002(17) 0.034(3)
Cl3 0.112(5) 0.096(4) 0.066(3) 0.017(3) -0.001(3) 0.047(4)
Al4 0.027(2) 0.096(4) 0.0190(16) -0.0036(19) 0.0027(14) 0.022(2)
Cl1 0.062(3) 0.124(4) 0.0216(14) 0.002(2) -0.0014(15) 0.057(3)
Al3 0.023(4) 0.079(5) 0.011(3) 0.000 0.000 0.0113(18)
O2 0.046(7) 0.171(16) 0.039(6) 0.021(8) 0.013(5) 0.064(9)
O14A 0.074(2) 0.123(3) 0.0504(15) -0.0191(17) -0.0073(14) 0.061(2)
O6A 0.074(2) 0.123(3) 0.0504(15) -0.0191(17) -0.0073(14) 0.061(2)
O9 0.045(6) 0.095(9) 0.040(5) -0.009(5) 0.000(4) 0.049(7)
O10 0.013(3) 0.058(5) 0.014(3) 0.008(3) 0.004(2) 0.005(3)
O12A 0.074(2) 0.123(3) 0.0504(15) -0.0191(17) -0.0073(14) 0.061(2)
O20A 0.074(2) 0.123(3) 0.0504(15) -0.0191(17) -0.0073(14) 0.061(2)
O7 0.059(9) 0.090(11) 0.073(9) -0.006(8) -0.040(7) -0.012(8)
O6 0.049(6) 0.059(7) 0.026(4) -0.013(4) -0.010(4) -0.004(5)
O1A 0.074(2) 0.123(3) 0.0504(15) -0.0191(17) -0.0073(14) 0.061(2)
O18A 0.074(2) 0.123(3) 0.0504(15) -0.0191(17) -0.0073(14) 0.061(2)
O7A 0.074(2) 0.123(3) 0.0504(15) -0.0191(17) -0.0073(14) 0.061(2)
O11A 0.074(2) 0.123(3) 0.0504(15) -0.0191(17) -0.0073(14) 0.061(2)
C15A 0.066(2) 0.100(3) 0.0461(19) 0.000(2) 0.0074(17) 0.041(2)
O8 0.036(4) 0.078(5) 0.021(3) -0.017(4) -0.004(3) 0.020(4)
O3 0.046(5) 0.065(5) 0.018(3) 0.001(3) -0.008(3) 0.022(4)
O3A 0.074(2) 0.123(3) 0.0504(15) -0.0191(17) -0.0073(14) 0.061(2)
O15A 0.074(2) 0.123(3) 0.0504(15) -0.0191(17) -0.0073(14) 0.061(2)
O4A 0.074(2) 0.123(3) 0.0504(15) -0.0191(17) -0.0073(14) 0.061(2)
O9A 0.074(2) 0.123(3) 0.0504(15) -0.0191(17) -0.0073(14) 0.061(2)
O19A 0.074(2) 0.123(3) 0.0504(15) -0.0191(17) -0.0073(14) 0.061(2)
O17A 0.074(2) 0.123(3) 0.0504(15) -0.0191(17) -0.0073(14) 0.061(2)
O4 0.046(6) 0.124(12) 0.033(5) -0.014(6) 0.004(5) 0.041(7)
O2A 0.074(2) 0.123(3) 0.0504(15) -0.0191(17) -0.0073(14) 0.061(2)
C19A 0.066(2) 0.100(3) 0.0461(19) 0.000(2) 0.0074(17) 0.041(2)
C22A 0.066(2) 0.100(3) 0.0461(19) 0.000(2) 0.0074(17) 0.041(2)
O8A 0.074(2) 0.123(3) 0.0504(15) -0.0191(17) -0.0073(14) 0.061(2)
C16A 0.066(2) 0.100(3) 0.0461(19) 0.000(2) 0.0074(17) 0.041(2)
C5A 0.066(2) 0.100(3) 0.0461(19) 0.000(2) 0.0074(17) 0.041(2)
C2A 0.066(2) 0.100(3) 0.0461(19) 0.000(2) 0.0074(17) 0.041(2)
C24A 0.066(2) 0.100(3) 0.0461(19) 0.000(2) 0.0074(17) 0.041(2)
O5A 0.074(2) 0.123(3) 0.0504(15) -0.0191(17) -0.0073(14) 0.061(2)
C12A 0.066(2) 0.100(3) 0.0461(19) 0.000(2) 0.0074(17) 0.041(2)
C9A 0.066(2) 0.100(3) 0.0461(19) 0.000(2) 0.0074(17) 0.041(2)
C6A 0.066(2) 0.100(3) 0.0461(19) 0.000(2) 0.0074(17) 0.041(2)
C11A 0.066(2) 0.100(3) 0.0461(19) 0.000(2) 0.0074(17) 0.041(2)
O5 0.021(4) 0.075(7) 0.029(4) 0.014(4) 0.015(3) 0.025(5)
C4A 0.066(2) 0.100(3) 0.0461(19) 0.000(2) 0.0074(17) 0.041(2)
O1 0.039(5) 0.057(6) 0.019(4) 0.003(4) 0.003(4) 0.012(5)
C1A 0.066(2) 0.100(3) 0.0461(19) 0.000(2) 0.0074(17) 0.041(2)
C23A 0.066(2) 0.100(3) 0.0461(19) 0.000(2) 0.0074(17) 0.041(2)
C14A 0.066(2) 0.100(3) 0.0461(19) 0.000(2) 0.0074(17) 0.041(2)
C21A 0.066(2) 0.100(3) 0.0461(19) 0.000(2) 0.0074(17) 0.041(2)
C8A 0.066(2) 0.100(3) 0.0461(19) 0.000(2) 0.0074(17) 0.041(2)
C7A 0.066(2) 0.100(3) 0.0461(19) 0.000(2) 0.0074(17) 0.041(2)
C10A 0.066(2) 0.100(3) 0.0461(19) 0.000(2) 0.0074(17) 0.041(2)
C3A 0.066(2) 0.100(3) 0.0461(19) 0.000(2) 0.0074(17) 0.041(2)
C13A 0.066(2) 0.100(3) 0.0461(19) 0.000(2) 0.0074(17) 0.041(2)
C18A 0.066(2) 0.100(3) 0.0461(19) 0.000(2) 0.0074(17) 0.041(2)
O13A 0.074(2) 0.123(3) 0.0504(15) -0.0191(17) -0.0073(14) 0.061(2)
C20A 0.066(2) 0.100(3) 0.0461(19) 0.000(2) 0.0074(17) 0.041(2)
C17A 0.066(2) 0.100(3) 0.0461(19) 0.000(2) 0.0074(17) 0.041(2)
O10A 0.074(2) 0.123(3) 0.0504(15) -0.0191(17) -0.0073(14) 0.061(2)
O16A 0.074(2) 0.123(3) 0.0504(15) -0.0191(17) -0.0073(14) 0.061(2)

loop_
_atom_type_symbol
_atom_type_description
_atom_type_scat_dispersion_real
_atom_type_scat_dispersion_imag
_atom_type_scat_source
C C 0.0033 0.0016 'International Tables Vol C Tables 4.2.6.8 and 6.1.1.4'
H H 0.0000 0.0000 'International Tables Vol C Tables 4.2.6.8 and 6.1.1.4'
Al Al 0.0645 0.0514 'International Tables Vol C Tables 4.2.6.8 and 6.1.1.4'
Br Br -0.2901 2.4595 'International Tables Vol C Tables 4.2.6.8 and 6.1.1.4'
Cl Cl 0.1484 0.1585 'International Tables Vol C Tables 4.2.6.8 and 6.1.1.4'
Mo Mo -1.6832 0.6857 'International Tables Vol C Tables 4.2.6.8 and 6.1.1.4'
O O 0.0106 0.0060 'International Tables Vol C Tables 4.2.6.8 and 6.1.1.4'

loop_
_geom_angle_atom_site_label_1
_geom_angle_atom_site_label_2
_geom_angle_atom_site_label_3
_geom_angle
_geom_angle_site_symmetry_1
_geom_angle_site_symmetry_3
_geom_angle_publ_flag
Mo2 Mo1 Mo2 59.99(6) 4_655 11_655 ?
Mo2 Mo1 Mo2 60.00(6) 8 . ?
Mo2 Mo1 Mo2 89.52(9) 8 4_655 ?
Mo2 Mo1 Mo2 59.36(6) 8 11_655 ?
Mo2 Mo1 Mo2 59.37(6) 4_655 . ?
Mo2 Mo1 Mo2 89.37(9) . 11_655 ?
Br1 Mo1 Mo2 119.21(8) 11_655 . ?
Br1 Mo1 Mo2 59.84(6) 11_655 4_655 ?
Br1 Mo1 Mo2 119.21(8) . 11_655 ?
Br1 Mo1 Mo2 59.84(6) . 8 ?
Br1 Mo1 Mo2 60.20(6) . . ?
Br1 Mo1 Mo2 119.56(8) . 4_655 ?
Br1 Mo1 Mo2 119.56(8) 11_655 8 ?
Br1 Mo1 Mo2 60.20(6) 11_655 11_655 ?
Br1 Mo1 Br1 179.27(15) . 11_655 ?
Br1 Mo1 Br2 89.76(5) 11_655 . ?
Br1 Mo1 Br2 89.76(5) . 11_655 ?
Br1 Mo1 Br2 90.24(5) . . ?
Br1 Mo1 Br2 90.24(5) 11_655 11_655 ?
Br2 Mo1 Mo2 119.87(7) 11_655 . ?
Br2 Mo1 Mo2 119.87(7) . 11_655 ?
Br2 Mo1 Mo2 119.88(7) 11_655 4_655 ?
Br2 Mo1 Mo2 59.88(5) 11_655 8 ?
Br2 Mo1 Mo2 59.87(5) . 4_655 ?
Br2 Mo1 Mo2 59.89(5) 11_655 11_655 ?
Br2 Mo1 Mo2 119.88(7) . 8 ?
Br2 Mo1 Mo2 59.88(5) . . ?
Br2 Mo1 Br2 179.70(15) . 11_655 ?
Cl2 Mo1 Mo2 135.24(5) . 8 ?
Cl2 Mo1 Mo2 135.31(4) . . ?
Cl2 Mo1 Mo2 135.32(4) . 11_655 ?
Cl2 Mo1 Mo2 135.24(4) . 4_655 ?
Cl2 Mo1 Br1 90.36(7) . . ?
Cl2 Mo1 Br1 90.36(7) . 11_655 ?
Cl2 Mo1 Br2 90.15(6) . 11_655 ?
Cl2 Mo1 Br2 90.15(6) . . ?
Mo1 Mo2 Mo1 90.55(7) 4_655 . ?
Mo1 Mo2 Mo2 60.07(5) 4_655 8 ?
Mo2 Mo2 Mo1 59.93(5) 8 . ?
Mo2 Mo2 Mo1 60.38(6) 4_655 4_655 ?
Mo2 Mo2 Mo1 60.25(5) 4_655 . ?
Mo2 Mo2 Mo2 89.995(1) 4_655 8 ?
Mo2 Mo2 Br1 119.83(9) 4_655 8 ?
Mo2 Mo2 Br1 119.45(9) 4_655 . ?
Mo2 Mo2 Br2 60.07(6) 4_655 . ?
Mo2 Mo2 Br2 60.17(6) 4_655 4_655 ?
Br1 Mo2 Mo1 120.03(6) 8 . ?
Br1 Mo2 Mo1 119.56(6) . 4_655 ?
Br1 Mo2 Mo1 59.21(6) . . ?
Br1 Mo2 Mo1 59.45(6) 8 4_655 ?
Br1 Mo2 Mo2 60.09(6) 8 8 ?
Br1 Mo2 Mo2 59.50(6) . 8 ?
Br1 Mo2 Br1 90.26(10) 8 . ?
Br1 Mo2 Br2 89.41(8) 8 4_655 ?
Br1 Mo2 Br2 179.62(7) 8 . ?
Br2 Mo2 Mo1 120.46(6) . 4_655 ?
Br2 Mo2 Mo1 59.60(5) . . ?
Br2 Mo2 Mo1 59.67(5) 4_655 4_655 ?
Br2 Mo2 Mo1 120.41(6) 4_655 . ?
Br2 Mo2 Mo2 119.74(8) 4_655 8 ?
Br2 Mo2 Mo2 119.53(9) . 8 ?
Br2 Mo2 Br1 89.49(8) . . ?
Br2 Mo2 Br1 179.22(8) 4_655 . ?
Br2 Mo2 Br2 90.84(8) 4_655 . ?
Cl1 Mo2 Mo1 135.22(16) . 4_655 ?
Cl1 Mo2 Mo1 134.23(16) . . ?
Cl1 Mo2 Mo2 135.61(9) . 8 ?
Cl1 Mo2 Mo2 134.38(9) . 4_655 ?
Cl1 Mo2 Br1 90.64(13) . . ?
Cl1 Mo2 Br1 90.92(14) . 8 ?
Cl1 Mo2 Br2 90.07(13) . 4_655 ?
Cl1 Mo2 Br2 89.37(13) . . ?
Mo1 Br1 Mo2 60.71(6) . 8 ?
Mo1 Br1 Mo2 60.60(6) . . ?
Mo2 Br1 Mo2 60.41(6) 8 . ?
Mo1 Br2 Mo2 60.52(6) . . ?
Mo1 Br2 Mo2 60.46(6) . 4_655 ?
Mo2 Br2 Mo2 59.77(6) 4_655 . ?
Al1 Al1 Al2 119.37(17) 12 . ?
Al4 Al1 Al1 120.7(2) . 12 ?
Al4 Al1 Al2 60.39(18) . . ?
O2 Al1 Al1 97.9(5) . 12 ?
O2 Al1 Al2 130.9(6) . . ?
O2 Al1 Al4 127.0(4) . . ?
O2 Al1 O10 169.4(6) . . ?
O10 Al1 Al1 92.4(3) . 12 ?
O10 Al1 Al2 43.1(3) . . ?
O10 Al1 Al4 43.9(2) . . ?
O3 Al1 Al1 130.4(5) . 12 ?
O3 Al1 Al2 88.1(4) . . ?
O3 Al1 Al4 37.0(4) . . ?
O3 Al1 O2 90.6(5) . . ?
O3 Al1 O10 80.8(4) . . ?
O3 Al1 O4 94.5(5) . . ?
O3 Al1 O1 166.7(6) . 12 ?
O4 Al1 Al1 133.1(4) . 12 ?
O4 Al1 Al2 37.7(4) . . ?
O4 Al1 Al4 85.4(4) . . ?
O4 Al1 O2 93.7(7) . . ?
O4 Al1 O10 80.9(5) . . ?
O4 Al1 O1 97.2(5) . 12 ?
O1 Al1 Al1 40.1(3) . 12 ?
O1 Al1 Al1 36.8(4) 12 12 ?
O1 Al1 Al2 97.3(4) 12 . ?
O1 Al1 Al2 139.4(4) . . ?
O1 Al1 Al4 137.9(4) 12 . ?
O1 Al1 Al4 97.6(4) . . ?
O1 Al1 O2 94.9(5) 12 . ?
O1 Al1 O2 89.7(7) . . ?
O1 Al1 O10 96.8(5) . . ?
O1 Al1 O10 94.8(4) 12 . ?
O1 Al1 O3 91.7(5) . . ?
O1 Al1 O4 173.0(5) . . ?
O1 Al1 O1 76.3(5) . 12 ?
Al2 Al2 Al1 120.06(17) 9 . ?
Al2 Al2 Al4 119.88(18) 9 . ?
Al4 Al2 Al1 58.43(17) . . ?
O10 Al2 Al1 42.6(3) . . ?
O10 Al2 Al2 92.4(2) . 9 ?
O10 Al2 Al4 42.7(3) . . ?
O7 Al2 Al1 128.4(5) . . ?
O7 Al2 Al2 99.3(5) . 9 ?
O7 Al2 Al4 129.0(5) . . ?
O7 Al2 O10 168.3(6) . . ?
O8 Al2 Al1 84.3(4) . . ?
O8 Al2 Al2 134.5(4) . 9 ?
O8 Al2 Al4 38.5(4) . . ?
O8 Al2 O10 81.2(5) . . ?
O8 Al2 O7 90.9(6) . . ?
O8 Al2 O4 88.7(5) . . ?
O8 Al2 O5 172.4(5) . . ?
O4 Al2 Al1 38.3(5) . . ?
O4 Al2 Al2 134.9(4) . 9 ?
O4 Al2 Al4 84.1(5) . . ?
O4 Al2 O10 80.9(6) . . ?
O4 Al2 O7 90.4(7) . . ?
O4 Al2 O5 96.3(5) . . ?
O5 Al2 Al1 136.2(5) 9 . ?
O5 Al2 Al1 96.1(4) . . ?
O5 Al2 Al2 41.0(3) 9 9 ?
O5 Al2 Al2 39.4(3) . 9 ?
O5 Al2 Al4 136.2(4) . . ?
O5 Al2 Al4 94.6(4) 9 . ?
O5 Al2 O10 93.9(5) . . ?
O5 Al2 O10 93.8(5) 9 . ?
O5 Al2 O7 95.3(6) 9 . ?
O5 Al2 O7 94.8(6) . . ?
O5 Al2 O8 94.2(5) 9 . ?
O5 Al2 O4 173.5(6) 9 . ?
O5 Al2 O5 80.2(5) 9 . ?
Al1 Al4 Al2 61.18(18) . . ?
Al1 Al4 Al4 119.5(2) . 4 ?
Al4 Al4 Al2 120.41(17) 4 . ?
O9 Al4 Al1 132.2(4) . . ?
O9 Al4 Al2 128.5(4) . . ?
O9 Al4 Al4 95.7(3) . 4 ?
O10 Al4 Al1 44.2(2) . . ?
O10 Al4 Al2 43.6(3) . . ?
O10 Al4 Al4 92.3(3) . 4 ?
O10 Al4 O9 171.4(5) . . ?
O6 Al4 Al1 139.7(4) . . ?
O6 Al4 Al1 96.6(4) 4 . ?
O6 Al4 Al2 139.8(4) 4 . ?
O6 Al4 Al2 96.9(4) . . ?
O6 Al4 Al4 39.2(4) 4 4 ?
O6 Al4 Al4 40.3(4) . 4 ?
O6 Al4 O9 88.1(4) . . ?
O6 Al4 O9 91.5(5) 4 . ?
O6 Al4 O10 96.1(4) . . ?
O6 Al4 O10 96.6(5) 4 . ?
O6 Al4 O6 78.7(6) . 4 ?
O6 Al4 O8 95.4(6) . . ?
O8 Al4 Al1 86.3(3) . . ?
O8 Al4 Al2 38.0(3) . . ?
O8 Al4 Al4 134.6(4) . 4 ?
O8 Al4 O9 90.6(5) . . ?
O8 Al4 O10 81.6(4) . . ?
O8 Al4 O6 173.7(5) . 4 ?
O3 Al4 Al1 36.9(3) . . ?
O3 Al4 Al2 88.7(4) . . ?
O3 Al4 Al4 128.4(5) . 4 ?
O3 Al4 O9 96.4(4) . . ?
O3 Al4 O10 81.0(4) . . ?
O3 Al4 O6 90.5(6) . 4 ?
O3 Al4 O6 168.4(6) . . ?
O3 Al4 O8 95.2(5) . . ?
O10 Al3 O10 107.5(6) 9 . ?
O10 Al3 O10 110.2(5) 4 . ?
O10 Al3 O10 110.2(5) 12 9 ?
O10 Al3 O10 107.5(6) 12 4 ?
O10 Al3 O10 110.7(5) 9 4 ?
O10 Al3 O10 110.7(5) 12 . ?
C5A O6A C8A 118.2(15) . . ?
Al1 O10 Al2 94.3(4) . . ?
Al4 O10 Al1 91.9(3) . . ?
Al4 O10 Al2 93.7(4) . . ?
Al3 O10 Al1 122.1(5) . . ?
Al3 O10 Al2 123.9(4) . . ?
Al3 O10 Al4 122.6(5) . . ?
C18A O12A C14A 121(2) . . ?
C21A O20A C19A 122.2(15) . . ?
Al4 O6 Al4 100.5(5) . 4 ?
C1A O1A C2A 119.5(14) . . ?
C11A O11A C14A 117.2(14) . . ?
O14A C15A C16A 105.3(17) . . ?
O14A C15A C14A 124.1(19) . . ?
C14A C15A C16A 111.1(17) . . ?
Al2 O8 Al4 103.5(5) . . ?
Al1 O3 Al4 106.1(5) . . ?
C12A O9A C8A 115.3(17) . . ?
C24A O17A C21A 101.5(13) . . ?
Al2 O4 Al1 104.0(7) . . ?
C2A O2A C6A 119.5(16) . . ?
O20A C19A C18A 118.0(16) . . ?
C16A C19A O20A 100.6(17) . . ?
C16A C19A C18A 118.3(19) . . ?
O18A C22A C23A 120.1(19) . . ?
C21A C22A O18A 105.2(17) . . ?
C21A C22A C23A 106.4(17) . . ?
O15A C16A C15A 114.6(15) . . ?
O15A C16A C19A 119.4(18) . . ?
C19A C16A C15A 103.3(17) . . ?
O6A C5A C6A 102.5(17) . . ?
O6A C5A C4A 109.3(17) . . ?
C4A C5A C6A 115.0(15) . . ?
O2A C2A O1A 104.2(15) . . ?
O2A C2A C3A 112.2(16) . . ?
C3A C2A O1A 105.4(16) . . ?
O17A C24A C17A 97.7(13) . . ?
C1A C24A O17A 113.2(15) 11_655 . ?
C1A C24A C17A 113.9(15) 11_655 . ?
O9A C12A C11A 104.6(17) . . ?
O9A C12A C13A 104.0(18) . . ?
C13A C12A C11A 119.8(16) . . ?
O7A C9A C8A 114.8(18) . . ?
O7A C9A C10A 122(2) . . ?
C8A C9A C10A 104.5(18) . . ?
C5A C6A O2A 97.1(15) . . ?
C7A C6A O2A 97.4(15) . . ?
C7A C6A C5A 115.0(16) . . ?
O11A C11A C12A 108.9(17) . . ?
O11A C11A C10A 108.8(19) . . ?
C10A C11A C12A 117.9(17) . . ?
Al2 O5 Al2 99.6(5) 9 . ?
O4A C4A C5A 110.5(15) . . ?
O4A C4A C3A 115.4(17) . . ?
C3A C4A C5A 104.5(17) . . ?
Al1 O1 Al1 103.1(5) . 12 ?
C24A C1A O1A 113.9(17) 11_655 . ?
C23A C1A O1A 106.9(18) 11_655 . ?
C23A C1A C24A 116.6(19) 11_655 11_655 ?
C22A C23A O19A 105.4(15) . . ?
C1A C23A O19A 121.3(18) 11_655 . ?
C1A C23A C22A 116(2) 11_655 . ?
O12A C14A O11A 115.5(16) . . ?
O12A C14A C15A 114.7(18) . . ?
O11A C14A C15A 98.4(17) . . ?
O20A C21A O17A 112.4(17) . . ?
O20A C21A C22A 119(2) . . ?
C22A C21A O17A 109.3(17) . . ?
O6A C8A C9A 106.0(17) . . ?
O9A C8A O6A 108.2(16) . . ?
O9A C8A C9A 120.3(17) . . ?
O5A C7A C6A 126(2) . . ?
O8A C10A C9A 108.2(17) . . ?
O8A C10A C11A 117.3(17) . . ?
C11A C10A C9A 116.4(19) . . ?
O3A C3A C2A 104.3(15) . . ?
O3A C3A C4A 112.7(17) . . ?
C2A C3A C4A 118.9(17) . . ?
O10A C13A C12A 121.6(17) . . ?
O12A C18A C19A 108.7(18) . . ?
O12A C18A C20A 124(2) . . ?
C20A C18A C19A 106.1(18) . . ?
C18A C20A O13A 106.4(16) . . ?
O16A C17A C24A 112.0(6) . . ?

loop_
_geom_bond_atom_site_label_1
_geom_bond_atom_site_label_2
_geom_bond_distance
_geom_bond_site_symmetry_2
_geom_bond_publ_flag
Mo1 Mo2 2.628(2) 8 ?
Mo1 Mo2 2.632(2) 11_655 ?
Mo1 Mo2 2.632(2) . ?
Mo1 Mo2 2.628(2) 4_655 ?
Mo1 Br1 2.5949(18) . ?
Mo1 Br1 2.5950(18) 11_655 ?
Mo1 Br2 2.6074(14) . ?
Mo1 Br2 2.6075(14) 11_655 ?
Mo1 Cl2 2.519(8) . ?
Mo2 Mo2 2.630(2) 8 ?
Mo2 Mo2 2.605(2) 4_655 ?
Mo2 Br1 2.605(2) 8 ?
Mo2 Br1 2.621(2) . ?
Mo2 Br2 2.613(2) 4_655 ?
Mo2 Br2 2.615(2) . ?
Mo2 Cl1 2.421(4) . ?
Al1 Al1 2.879(11) 12 ?
Al1 Al2 2.944(9) . ?
Al1 Al4 2.863(6) . ?
Al1 O2 1.962(13) . ?
Al1 O10 1.998(9) . ?
Al1 O3 1.789(9) . ?
Al1 O4 1.880(18) . ?
Al1 O1 1.904(9) 12 ?
Al1 O1 1.770(13) . ?
Al2 Al2 2.823(9) 9 ?
Al2 Al4 2.921(8) . ?
Al2 O10 2.018(12) . ?
Al2 O7 2.00(2) . ?
Al2 O8 1.849(10) . ?
Al2 O4 1.857(14) . ?
Al2 O5 1.880(9) . ?
Al2 O5 1.816(10) 9 ?
Al4 Al4 2.881(10) 4 ?
Al4 O9 2.013(11) . ?
Al4 O10 1.985(8) . ?
Al4 O6 1.853(12) . ?
Al4 O6 1.894(15) 4 ?
Al4 O8 1.870(14) . ?
Al4 O3 1.794(11) . ?
Al3 O10 1.854(9) 4 ?
Al3 O10 1.854(9) 9 ?
Al3 O10 1.854(9) . ?
Al3 O10 1.854(9) 12 ?
O14A C15A 1.32(3) . ?
O6A C5A 1.39(2) . ?
O6A C8A 1.48(2) . ?
O12A C14A 1.32(3) . ?
O12A C18A 1.19(2) . ?
O20A C19A 1.50(2) . ?
O20A C21A 1.27(2) . ?
O1A C2A 1.61(2) . ?
O1A C1A 1.49(2) . ?
O18A C22A 1.41(3) . ?
O7A C9A 1.18(3) . ?
O11A C11A 1.40(2) . ?
O11A C14A 1.49(2) . ?
C15A C16A 1.69(3) . ?
C15A C14A 1.55(3) . ?
O3A C3A 1.36(2) . ?
O15A C16A 1.42(3) . ?
O4A C4A 1.37(3) . ?
O9A C12A 1.43(2) . ?
O9A C8A 1.46(3) . ?
O19A C23A 1.60(3) . ?
O17A C24A 1.43(2) . ?
O17A C21A 1.67(3) . ?
O2A C2A 1.37(2) . ?
O2A C6A 1.62(2) . ?
C19A C16A 1.48(3) . ?
C19A C18A 1.59(3) . ?
C22A C23A 1.51(2) . ?
C22A C21A 1.40(3) . ?
O8A C10A 1.38(3) . ?
C5A C6A 1.60(3) . ?
C5A C4A 1.55(3) . ?
C2A C3A 1.448(5) . ?
C24A C1A 1.35(3) 11_655 ?
C24A C17A 1.451(5) . ?
O5A C7A 1.30(2) . ?
C12A C11A 1.64(3) . ?
C12A C13A 1.47(3) . ?
C9A C8A 1.55(3) . ?
C9A C10A 1.62(3) . ?
C6A C7A 1.45(3) . ?
C11A C10A 1.44(3) . ?
C4A C3A 1.454(5) . ?
C1A C23A 1.31(3) 11_655 ?
C13A O10A 1.30(3) . ?
C18A C20A 1.41(3) . ?
O13A C20A 1.43(2) . ?
C17A O16A 1.446(5) . ?

loop_
_twin_individual_id
_twin_individual_mass_fraction_refined
1 0.74(2)
2 0.26(2)

loop_
_smtbx_masks_void_nr
_smtbx_masks_void_average_x
_smtbx_masks_void_average_y
_smtbx_masks_void_average_z
_smtbx_masks_void_volume
_smtbx_masks_void_count_electrons
_smtbx_masks_void_content
1 -0.295 -0.667 -0.282 8457.9 1738.5 ?
2 0.000 0.241 0.667 7.3 0.0 ?
3 0.000 0.500 0.580 10.5 0.0 ?
4 0.000 0.500 0.753 10.5 0.0 ?
5 0.000 0.759 0.667 7.3 0.0 ?
6 0.241 0.241 0.333 7.3 0.0 ?
7 0.241 1.000 0.000 7.3 0.0 ?
8 0.500 0.500 0.247 10.5 0.0 ?
9 0.500 0.500 0.420 10.5 0.0 ?
10 0.500 0.000 0.086 10.5 0.0 ?
11 0.500 0.000 0.914 10.5 0.0 ?
12 0.759 0.759 0.333 7.3 0.0 ?
13 0.759 1.000 0.000 7.3 0.0 ?
